data_4500067
loop_
_publ_author_name
'Dominic Lalibert\'e'
'Thierry Maris'
'Patrick Eddy Ryan'
'James D. Wuest'

_publ_section_title
;
 Weak Interactions in the Crystal Structures of Tetraacetylenes Derived
 from Pentaerythrityl Tetraphenyl Ether
;
_journal_name_full 'Cryst. Growth & Design'
_journal_page_first 1335
_journal_page_last 1340
_journal_paper_doi 10.1021/cg050568p
_journal_volume 6
_journal_year 2006
_chemical_compound_source 'Synthesized by the authors. See text'
_chemical_formula_sum 'C132 H110 O9'
_chemical_formula_weight 1840.20
_chemical_name_systematic
; 
 ? 
;
_space_group_IT_number 2
_symmetry_cell_setting triclinic
_symmetry_space_group_name_Hall '-P 1'
_symmetry_space_group_name_H-M 'P -1'
_atom_sites_solution_hydrogens geom
_atom_sites_solution_primary direct
_atom_sites_solution_secondary difmap
_audit_creation_method SHELXL-97
_cell_angle_alpha 91.400(4)
_cell_angle_beta 98.717(4)
_cell_angle_gamma 98.773(4)
_cell_formula_units_Z 2
_cell_length_a 13.3774(10)
_cell_length_b 18.5479(14)
_cell_length_c 21.6543(15)
_cell_measurement_reflns_used 8585
_cell_measurement_temperature 220(2)
_cell_measurement_theta_max 49.50
_cell_measurement_theta_min 3.10
_cell_volume 5242.5(7)
_computing_cell_refinement 'SMART (Bruker, 1999)'
_computing_data_collection 'SMART (Bruker, 1999)'
_computing_data_reduction 'SAINT (Bruker, 1999)'
_computing_molecular_graphics 'SHELXTL (Bruker, 1997)'
_computing_publication_material 'UdMX (local program)'
_computing_structure_refinement 'SHELXL97 (Sheldrick, 1997)'
_computing_structure_solution 'SHELXS97 (Sheldrick, 1997)'
_diffrn_ambient_temperature 220(2)
_diffrn_detector_area_resol_mean 5.5
_diffrn_measured_fraction_theta_full 0.972
_diffrn_measured_fraction_theta_max 0.972
_diffrn_measurement_device_type 'Bruker AXS Smart 2K/Platform'
_diffrn_measurement_method \w
_diffrn_radiation_monochromator graphite
_diffrn_radiation_source 'Sealed Tube'
_diffrn_radiation_type CuK\a
_diffrn_radiation_wavelength 1.54178
_diffrn_reflns_av_R_equivalents 0.020
_diffrn_reflns_av_sigmaI/netI 0.0634
_diffrn_reflns_limit_h_max 16
_diffrn_reflns_limit_h_min -15
_diffrn_reflns_limit_k_max 22
_diffrn_reflns_limit_k_min -22
_diffrn_reflns_limit_l_max 26
_diffrn_reflns_limit_l_min -26
_diffrn_reflns_number 62320
_diffrn_reflns_theta_full 70.05
_diffrn_reflns_theta_max 70.05
_diffrn_reflns_theta_min 2.07
_diffrn_standards_decay_% -0.30
_diffrn_standards_number 197
_exptl_absorpt_coefficient_mu 0.560
_exptl_absorpt_correction_T_max 1.0000
_exptl_absorpt_correction_T_min 0.8600
_exptl_absorpt_correction_type multi-scan
_exptl_absorpt_process_details 'Sadabs (Sheldrick,1996)'
_exptl_crystal_colour Colourless
_exptl_crystal_density_diffrn 1.166
_exptl_crystal_density_method 'not measured'
_exptl_crystal_description block
_exptl_crystal_F_000 1948
_exptl_crystal_size_max 0.30
_exptl_crystal_size_mid 0.25
_exptl_crystal_size_min 0.25
_refine_diff_density_max 0.372
_refine_diff_density_min -0.155
_refine_diff_density_rms 0.034
_refine_ls_extinction_method none
_refine_ls_goodness_of_fit_ref 1.038
_refine_ls_hydrogen_treatment constr
_refine_ls_matrix_type full
_refine_ls_number_parameters 1259
_refine_ls_number_reflns 19361
_refine_ls_number_restraints 57
_refine_ls_restrained_S_all 1.054
_refine_ls_R_factor_all 0.1286
_refine_ls_R_factor_gt 0.0589
_refine_ls_shift/su_max 0.003
_refine_ls_shift/su_mean 0.001
_refine_ls_structure_factor_coef Fsqd
_refine_ls_weighting_details 'calc w=1/[\s^2^(Fo^2^)+(0.0575P)^2^] where P=(Fo^2^+2Fc^2^)/3'
_refine_ls_weighting_scheme calc
_refine_ls_wR_factor_gt 0.1472
_refine_ls_wR_factor_ref 0.1622
_reflns_number_gt 8135
_reflns_number_total 19361
_reflns_threshold_expression I>2\s(I)
_cod_data_source_file deposit.cif
_cod_data_source_block jiw773
_cod_original_sg_symbol_H-M P-1
_cod_database_code 4500067

loop_
_symmetry_equiv_pos_as_xyz
'x, y, z'
'-x, -y, -z'

loop_
_atom_site_label
_atom_site_type_symbol
_atom_site_fract_x
_atom_site_fract_y
_atom_site_fract_z
_atom_site_U_iso_or_equiv
_atom_site_adp_type
_atom_site_occupancy
_atom_site_symmetry_multiplicity
_atom_site_calc_flag
_atom_site_refinement_flags
_atom_site_disorder_assembly
_atom_site_disorder_group
C1 C 0.6574(2) 0.24559(16) 0.73718(14) 0.0671(8) Uani 1 1 d . . .
C2 C 0.6492(2) 0.25878(17) 0.80595(15) 0.0810(9) Uani 1 1 d . . .
H2A H 0.6117 0.2152 0.8216 0.097 Uiso 1 1 calc R . .
H2B H 0.7178 0.2693 0.8309 0.097 Uiso 1 1 calc R . .
O2 O 0.59647(16) 0.31931(12) 0.81095(10) 0.0878(7) Uani 1 1 d . . .
C3 C 0.5616(2) 0.33219(19) 0.86619(17) 0.0754(9) Uani 1 1 d . . .
C4 C 0.5488(2) 0.28377(18) 0.91199(16) 0.0809(10) Uani 1 1 d . . .
H4 H 0.5717 0.2385 0.9094 0.097 Uiso 1 1 calc R . .
C5 C 0.5023(2) 0.30104(18) 0.96227(16) 0.0828(10) Uani 1 1 d . . .
H5 H 0.4932 0.2663 0.9927 0.099 Uiso 1 1 calc R . .
C6 C 0.4689(2) 0.36656(19) 0.96956(17) 0.0773(9) Uani 1 1 d . . .
C7 C 0.4869(3) 0.4165(2) 0.92394(19) 0.1054(12) Uani 1 1 d . . .
H7 H 0.4668 0.4627 0.9273 0.126 Uiso 1 1 calc R . .
C8 C 0.5336(3) 0.3998(2) 0.87394(19) 0.1083(13) Uani 1 1 d . . .
H8 H 0.5465 0.4352 0.8446 0.130 Uiso 1 1 calc R . .
C9 C 0.4173(3) 0.38442(18) 1.02170(18) 0.0851(10) Uani 1 1 d . . .
C10 C 0.4503(3) 0.36649(18) 1.08185(19) 0.0958(11) Uani 1 1 d . . .
H10 H 0.5085 0.3434 1.0900 0.115 Uiso 1 1 calc R . .
C11 C 0.3991(3) 0.38185(19) 1.13113(18) 0.1040(12) Uani 1 1 d . . .
H11 H 0.4223 0.3686 1.1718 0.125 Uiso 1 1 calc R . .
C12 C 0.3144(3) 0.4166(2) 1.1199(2) 0.1015(12) Uani 1 1 d . . .
C13 C 0.2836(3) 0.4368(2) 1.0605(2) 0.1244(15) Uani 1 1 d . . .
H13 H 0.2275 0.4621 1.0527 0.149 Uiso 1 1 calc R . .
C14 C 0.3339(3) 0.4205(2) 1.0119(2) 0.1170(14) Uani 1 1 d . . .
H14 H 0.3107 0.4342 0.9713 0.140 Uiso 1 1 calc R . .
C15 C 0.2591(4) 0.4326(2) 1.1689(2) 0.1254(16) Uani 1 1 d . . .
C16 C 0.2141(4) 0.4472(3) 1.2095(2) 0.167(2) Uani 1 1 d . . .
H16 H 0.1783 0.4588 1.2416 0.201 Uiso 1 1 calc R . .
C17 C 0.6912(2) 0.31555(16) 0.70531(14) 0.0787(9) Uani 1 1 d . . .
H17A H 0.7039 0.3039 0.6631 0.094 Uiso 1 1 calc R . .
H17B H 0.6377 0.3465 0.7020 0.094 Uiso 1 1 calc R . .
O17 O 0.78268(16) 0.35257(11) 0.74226(9) 0.0822(6) Uani 1 1 d . . .
C18 C 0.8481(2) 0.39798(16) 0.71246(14) 0.0659(8) Uani 1 1 d . . .
C19 C 0.9447(2) 0.41914(16) 0.74631(14) 0.0739(9) Uani 1 1 d . . .
H19 H 0.9596 0.4049 0.7876 0.089 Uiso 1 1 calc R . .
C20 C 1.0186(2) 0.46098(17) 0.71964(15) 0.0769(9) Uani 1 1 d . . .
H20 H 1.0842 0.4746 0.7432 0.092 Uiso 1 1 calc R . .
C21 C 1.0000(2) 0.48397(16) 0.65905(16) 0.0743(9) Uani 1 1 d . . .
C22 C 0.8999(3) 0.46545(16) 0.62746(15) 0.0801(9) Uani 1 1 d . . .
H22 H 0.8832 0.4821 0.5871 0.096 Uiso 1 1 calc R . .
C23 C 0.8246(2) 0.42307(16) 0.65410(14) 0.0751(9) Uani 1 1 d . . .
H23 H 0.7575 0.4117 0.6321 0.090 Uiso 1 1 calc R . .
C24 C 1.0824(3) 0.52543(18) 0.62923(16) 0.0813(10) Uani 1 1 d . . .
C25 C 1.1827(3) 0.51266(18) 0.64523(17) 0.0968(11) Uani 1 1 d . . .
H25 H 1.1972 0.4777 0.6746 0.116 Uiso 1 1 calc R . .
C26 C 1.2613(3) 0.5504(2) 0.6187(2) 0.1123(13) Uani 1 1 d . . .
H26 H 1.3284 0.5406 0.6301 0.135 Uiso 1 1 calc R . .
C27 C 1.2421(3) 0.6028(2) 0.5753(2) 0.1151(15) Uani 1 1 d . . .
C28 C 1.1429(3) 0.6146(2) 0.5590(2) 0.1205(15) Uani 1 1 d . . .
H28 H 1.1282 0.6494 0.5295 0.145 Uiso 1 1 calc R . .
C29 C 1.0654(3) 0.57687(19) 0.58498(18) 0.1060(12) Uani 1 1 d . . .
H29 H 0.9983 0.5860 0.5725 0.127 Uiso 1 1 calc R . .
C30 C 1.3266(4) 0.6402(2) 0.5485(3) 0.158(2) Uani 1 1 d . . .
C31 C 1.3981(4) 0.6686(2) 0.5276(3) 0.232(3) Uani 1 1 d . . .
H31 H 1.4551 0.6913 0.5109 0.279 Uiso 1 1 calc R . .
C32 C 0.7368(2) 0.19599(17) 0.73445(14) 0.0792(9) Uani 1 1 d . . .
H32A H 0.7346 0.1778 0.6913 0.095 Uiso 1 1 calc R . .
H32B H 0.8056 0.2227 0.7496 0.095 Uiso 1 1 calc R . .
O32 O 0.71322(14) 0.13622(11) 0.77357(9) 0.0783(6) Uani 1 1 d . . .
C33 C 0.7911(2) 0.09917(16) 0.79692(14) 0.0652(8) Uani 1 1 d . . .
C34 C 0.8701(2) 0.08900(16) 0.76608(14) 0.0737(9) Uani 1 1 d . . .
H34 H 0.8740 0.1085 0.7267 0.088 Uiso 1 1 calc R . .
C35 C 0.9438(2) 0.05014(16) 0.79292(14) 0.0735(9) Uani 1 1 d . . .
H35 H 0.9979 0.0438 0.7713 0.088 Uiso 1 1 calc R . .
C36 C 0.9413(2) 0.02010(16) 0.85045(15) 0.0717(9) Uani 1 1 d . . .
C37 C 0.8604(3) 0.03219(19) 0.88099(16) 0.0978(12) Uani 1 1 d . . .
H37 H 0.8563 0.0135 0.9206 0.117 Uiso 1 1 calc R . .
C38 C 0.7861(2) 0.07098(18) 0.85433(16) 0.0901(11) Uani 1 1 d . . .
H38 H 0.7319 0.0780 0.8757 0.108 Uiso 1 1 calc R . .
C39 C 1.0197(2) -0.02330(18) 0.87830(15) 0.0792(9) Uani 1 1 d . . .
C40 C 1.1168(3) -0.01225(18) 0.86326(15) 0.0880(10) Uani 1 1 d . . .
H40 H 1.1349 0.0254 0.8368 0.106 Uiso 1 1 calc R . .
C41 C 1.1883(3) -0.0551(2) 0.88604(16) 0.0962(11) Uani 1 1 d . . .
H41 H 1.2542 -0.0466 0.8750 0.115 Uiso 1 1 calc R . .
C42 C 1.1635(3) -0.1102(2) 0.92491(18) 0.1000(12) Uani 1 1 d . . .
C43 C 1.0677(3) -0.1206(2) 0.94205(19) 0.1231(15) Uani 1 1 d . . .
H43 H 1.0504 -0.1570 0.9698 0.148 Uiso 1 1 calc R . .
C44 C 0.9973(3) -0.0777(2) 0.91844(18) 0.1137(14) Uani 1 1 d . . .
H44 H 0.9318 -0.0857 0.9301 0.136 Uiso 1 1 calc R . .
C45 C 1.2365(3) -0.1573(3) 0.9469(2) 0.1270(15) Uani 1 1 d . . .
C46 C 1.2961(4) -0.1954(3) 0.9647(2) 0.167(2) Uani 1 1 d . . .
H46 H 1.3439 -0.2259 0.9789 0.201 Uiso 1 1 calc R . .
C47 C 0.5525(2) 0.21002(16) 0.70350(13) 0.0723(9) Uani 1 1 d . . .
H47A H 0.5334 0.1618 0.7197 0.087 Uiso 1 1 calc R . .
H47B H 0.5007 0.2402 0.7103 0.087 Uiso 1 1 calc R . .
O47 O 0.55788(15) 0.20301(11) 0.63818(10) 0.0775(6) Uani 1 1 d . . .
C48 C 0.4684(2) 0.17808(15) 0.59804(14) 0.0640(8) Uani 1 1 d . . .
C49 C 0.4734(2) 0.17897(16) 0.53541(15) 0.0781(9) Uani 1 1 d . . .
H49 H 0.5367 0.1938 0.5220 0.094 Uiso 1 1 calc R . .
C50 C 0.3871(2) 0.15847(17) 0.49188(14) 0.0787(9) Uani 1 1 d . . .
H50 H 0.3922 0.1605 0.4491 0.094 Uiso 1 1 calc R . .
C51 C 0.2918(2) 0.13461(15) 0.50970(14) 0.0631(8) Uani 1 1 d . . .
C52 C 0.2907(2) 0.13135(15) 0.57344(14) 0.0672(8) Uani 1 1 d . . .
H52 H 0.2287 0.1134 0.5873 0.081 Uiso 1 1 calc R . .
C53 C 0.3766(2) 0.15321(15) 0.61747(13) 0.0649(8) Uani 1 1 d . . .
H53 H 0.3724 0.1512 0.6604 0.078 Uiso 1 1 calc R . .
C54 C 0.1976(2) 0.11127(15) 0.46346(14) 0.0645(8) Uani 1 1 d . . .
C55 C 0.2012(2) 0.09574(17) 0.40155(15) 0.0806(9) Uani 1 1 d . . .
H55 H 0.2651 0.1009 0.3877 0.097 Uiso 1 1 calc R . .
C56 C 0.1127(3) 0.07254(18) 0.35870(15) 0.0910(11) Uani 1 1 d . . .
H56 H 0.1181 0.0621 0.3168 0.109 Uiso 1 1 calc R . .
C57 C 0.0177(3) 0.06469(17) 0.37662(15) 0.0742(9) Uani 1 1 d . . .
C58 C 0.0140(3) 0.0803(2) 0.43814(17) 0.1000(12) Uani 1 1 d . . .
H58 H -0.0499 0.0751 0.4520 0.120 Uiso 1 1 calc R . .
C59 C 0.1018(3) 0.1033(2) 0.48050(15) 0.0984(12) Uani 1 1 d . . .
H59 H 0.0959 0.1140 0.5223 0.118 Uiso 1 1 calc R . .
C60 C -0.0746(3) 0.0385(2) 0.33346(17) 0.0969(12) Uani 1 1 d . . .
C61 C -0.1500(3) 0.0171(3) 0.29896(19) 0.1425(18) Uani 1 1 d . . .
H61 H -0.2106 -0.0001 0.2712 0.171 Uiso 1 1 calc R . .
C70 C 0.7757(2) 0.74267(15) 0.24797(12) 0.0594(7) Uani 1 1 d . . .
C71 C 0.8622(2) 0.79672(15) 0.28568(12) 0.0646(8) Uani 1 1 d . . .
H71A H 0.8952 0.8304 0.2579 0.078 Uiso 1 1 calc R . .
H71B H 0.8355 0.8253 0.3163 0.078 Uiso 1 1 calc R . .
O71 O 0.93375(14) 0.75463(10) 0.31660(9) 0.0689(5) Uani 1 1 d . . .
C72 C 1.0133(2) 0.78850(17) 0.35942(13) 0.0574(7) Uani 1 1 d . . .
C73 C 1.0804(2) 0.74399(16) 0.38657(13) 0.0670(8) Uani 1 1 d . . .
H73 H 1.0700 0.6942 0.3741 0.080 Uiso 1 1 calc R . .
C74 C 1.1620(2) 0.77220(17) 0.43162(13) 0.0676(8) Uani 1 1 d . . .
H74 H 1.2068 0.7411 0.4493 0.081 Uiso 1 1 calc R . .
C75 C 1.1799(2) 0.84572(17) 0.45155(13) 0.0627(8) Uani 1 1 d . . .
C76 C 1.1121(2) 0.88940(16) 0.42273(13) 0.0667(8) Uani 1 1 d . . .
H76 H 1.1228 0.9395 0.4344 0.080 Uiso 1 1 calc R . .
C77 C 1.0296(2) 0.86162(16) 0.37749(13) 0.0620(8) Uani 1 1 d . . .
H77 H 0.9850 0.8925 0.3592 0.074 Uiso 1 1 calc R . .
C78 C 1.2661(2) 0.87648(17) 0.50061(14) 0.0668(8) Uani 1 1 d . . .
C79 C 1.2960(2) 0.83805(18) 0.55228(15) 0.0861(10) Uani 1 1 d . . .
H79 H 1.2601 0.7913 0.5566 0.103 Uiso 1 1 calc R . .
C80 C 1.3777(3) 0.8668(2) 0.59787(15) 0.0933(11) Uani 1 1 d . . .
H80 H 1.3963 0.8392 0.6324 0.112 Uiso 1 1 calc R . .
C81 C 1.4320(3) 0.9353(2) 0.59309(16) 0.0781(9) Uani 1 1 d . . .
C82 C 1.4014(2) 0.97466(17) 0.54188(16) 0.0808(9) Uani 1 1 d . . .
H82 H 1.4359 1.0221 0.5383 0.097 Uiso 1 1 calc R . .
C83 C 1.3215(2) 0.94534(17) 0.49634(15) 0.0767(9) Uani 1 1 d . . .
H83 H 1.3038 0.9726 0.4614 0.092 Uiso 1 1 calc R . .
C84 C 1.5182(3) 0.9663(2) 0.63897(17) 0.0940(11) Uani 1 1 d . . .
C85 C 1.5887(3) 0.9937(2) 0.67534(18) 0.1253(16) Uani 1 1 d . . .
H85 H 1.6452 1.0156 0.7045 0.150 Uiso 1 1 calc R . .
C86 C 0.8205(2) 0.69074(15) 0.20790(12) 0.0642(8) Uani 1 1 d . . .
H86A H 0.8527 0.6556 0.2341 0.077 Uiso 1 1 calc R . .
H86B H 0.7666 0.6637 0.1764 0.077 Uiso 1 1 calc R . .
O86 O 0.89418(14) 0.73451(10) 0.17859(9) 0.0697(5) Uani 1 1 d . . .
C87 C 0.9386(2) 0.70268(17) 0.13442(13) 0.0608(8) Uani 1 1 d . . .
C88 C 0.9053(2) 0.63405(16) 0.10684(13) 0.0671(8) Uani 1 1 d . . .
H88 H 0.8497 0.6038 0.1194 0.081 Uiso 1 1 calc R . .
C89 C 0.9547(2) 0.60977(16) 0.06014(13) 0.0728(9) Uani 1 1 d . . .
H89 H 0.9305 0.5632 0.0408 0.087 Uiso 1 1 calc R . .
C90 C 1.0381(2) 0.65174(17) 0.04125(13) 0.0634(8) Uani 1 1 d . . .
C91 C 1.0713(2) 0.72082(17) 0.07036(13) 0.0686(8) Uani 1 1 d . . .
H91 H 1.1284 0.7505 0.0589 0.082 Uiso 1 1 calc R . .
C92 C 1.0217(2) 0.74640(16) 0.11565(13) 0.0675(8) Uani 1 1 d . . .
H92 H 1.0441 0.7937 0.1340 0.081 Uiso 1 1 calc R . .
C93 C 1.0917(2) 0.62504(15) -0.00767(14) 0.0653(8) Uani 1 1 d . . .
C94 C 1.0403(2) 0.60203(18) -0.06624(15) 0.0859(10) Uani 1 1 d . . .
H94 H 0.9700 0.6042 -0.0757 0.103 Uiso 1 1 calc R . .
C95 C 1.0901(3) 0.57557(18) -0.11187(15) 0.0910(11) Uani 1 1 d . . .
H95 H 1.0536 0.5611 -0.1519 0.109 Uiso 1 1 calc R . .
C96 C 1.1929(2) 0.57058(17) -0.09835(16) 0.0736(9) Uani 1 1 d . . .
C97 C 1.2436(2) 0.59291(18) -0.04043(16) 0.0904(11) Uani 1 1 d . . .
H97 H 1.3138 0.5903 -0.0305 0.108 Uiso 1 1 calc R . .
C98 C 1.1938(2) 0.61919(19) 0.00366(15) 0.0914(11) Uani 1 1 d . . .
H98 H 1.2311 0.6339 0.0435 0.110 Uiso 1 1 calc R . .
C99 C 1.2434(3) 0.5394(2) -0.14389(17) 0.0937(11) Uani 1 1 d . . .
C100 C 1.2848(3) 0.5115(3) -0.17999(19) 0.1362(17) Uani 1 1 d . . .
H100 H 1.3179 0.4893 -0.2088 0.163 Uiso 1 1 calc R . .
C101 C 0.7092(2) 0.78316(15) 0.20210(12) 0.0657(8) Uani 1 1 d . . .
H10A H 0.7465 0.7998 0.1681 0.079 Uiso 1 1 calc R . .
H10B H 0.6469 0.7501 0.1838 0.079 Uiso 1 1 calc R . .
O101 O 0.68218(14) 0.84486(11) 0.23334(8) 0.0690(5) Uani 1 1 d . . .
C102 C 0.6278(2) 0.89033(16) 0.19694(14) 0.0598(7) Uani 1 1 d . . .
C103 C 0.5990(2) 0.94757(16) 0.22873(13) 0.0693(8) Uani 1 1 d . . .
H103 H 0.6178 0.9539 0.2724 0.083 Uiso 1 1 calc R . .
C104 C 0.5432(2) 0.99514(16) 0.19682(15) 0.0731(9) Uani 1 1 d . . .
H104 H 0.5244 1.0336 0.2193 0.088 Uiso 1 1 calc R . .
C105 C 0.5139(2) 0.98807(17) 0.13254(15) 0.0670(8) Uani 1 1 d . . .
C106 C 0.5435(2) 0.93008(17) 0.10159(13) 0.0693(8) Uani 1 1 d . . .
H106 H 0.5240 0.9233 0.0580 0.083 Uiso 1 1 calc R . .
C107 C 0.6010(2) 0.88188(16) 0.13310(13) 0.0658(8) Uani 1 1 d . . .
H107 H 0.6214 0.8439 0.1109 0.079 Uiso 1 1 calc R . .
C108 C 0.4513(2) 1.03851(19) 0.09882(15) 0.0720(9) Uani 1 1 d . . .
C109 C 0.4646(3) 1.1107(2) 0.11933(17) 0.1040(12) Uani 1 1 d . . .
H109 H 0.5164 1.1282 0.1530 0.125 Uiso 1 1 calc R . .
C110 C 0.4030(3) 1.1580(2) 0.09139(19) 0.1130(13) Uani 1 1 d . . .
H110 H 0.4140 1.2071 0.1062 0.136 Uiso 1 1 calc R . .
C111 C 0.3266(3) 1.1346(2) 0.04269(18) 0.0900(11) Uani 1 1 d . . .
C112 C 0.3143(2) 1.0637(2) 0.02067(15) 0.0861(10) Uani 1 1 d . . .
H112 H 0.2631 1.0470 -0.0135 0.103 Uiso 1 1 calc R . .
C113 C 0.3767(2) 1.01581(18) 0.04812(14) 0.0775(9) Uani 1 1 d . . .
H113 H 0.3677 0.9674 0.0319 0.093 Uiso 1 1 calc R . .
C114 C 0.2588(3) 1.1830(2) 0.01511(19) 0.1144(14) Uani 1 1 d . . .
C115 C 0.2049(3) 1.2232(3) -0.0051(2) 0.1541(19) Uani 1 1 d . . .
H115 H 0.1614 1.2558 -0.0215 0.185 Uiso 1 1 calc R . .
C116 C 0.7178(2) 0.70197(15) 0.29533(12) 0.0649(8) Uani 1 1 d . . .
H11A H 0.7667 0.6864 0.3288 0.078 Uiso 1 1 calc R . .
H11B H 0.6785 0.7347 0.3141 0.078 Uiso 1 1 calc R . .
O116 O 0.64992(14) 0.63966(11) 0.26591(8) 0.0752(6) Uani 1 1 d . . .
C117 C 0.5902(2) 0.59768(18) 0.30322(14) 0.0677(8) Uani 1 1 d . . .
C118 C 0.5321(2) 0.53393(19) 0.27536(15) 0.0882(10) Uani 1 1 d . . .
H118 H 0.5356 0.5207 0.2337 0.106 Uiso 1 1 calc R . .
C119 C 0.4694(2) 0.49004(19) 0.30817(16) 0.0935(11) Uani 1 1 d . . .
H119 H 0.4308 0.4468 0.2883 0.112 Uiso 1 1 calc R . .
C120 C 0.4606(2) 0.50672(19) 0.36913(16) 0.0743(9) Uani 1 1 d . . .
C121 C 0.5205(2) 0.57052(19) 0.39657(14) 0.0782(9) Uani 1 1 d . . .
H121 H 0.5171 0.5835 0.4384 0.094 Uiso 1 1 calc R . .
C122 C 0.5857(2) 0.61612(17) 0.36429(14) 0.0743(9) Uani 1 1 d . . .
H122 H 0.6258 0.6588 0.3842 0.089 Uiso 1 1 calc R . .
C123 C 0.3907(2) 0.4584(2) 0.40351(16) 0.0802(10) Uani 1 1 d . . .
C124 C 0.3638(4) 0.3850(2) 0.3879(2) 0.157(2) Uani 1 1 d . . .
H124 H 0.3924 0.3640 0.3561 0.189 Uiso 1 1 calc R . .
C125 C 0.2952(4) 0.3415(2) 0.4185(2) 0.166(2) Uani 1 1 d . . .
H125 H 0.2794 0.2914 0.4072 0.200 Uiso 1 1 calc R . .
C126 C 0.2501(3) 0.3681(3) 0.4640(2) 0.1014(12) Uani 1 1 d . . .
C127 C 0.2783(3) 0.4399(3) 0.48072(16) 0.0971(12) Uani 1 1 d . . .
H127 H 0.2502 0.4602 0.5130 0.116 Uiso 1 1 calc R . .
C128 C 0.3487(2) 0.4847(2) 0.45090(15) 0.0882(10) Uani 1 1 d . . .
H128 H 0.3673 0.5343 0.4641 0.106 Uiso 1 1 calc R . .
C129 C 0.1751(3) 0.3240(2) 0.4933(2) 0.1242(15) Uani 1 1 d . . .
C130 C 0.1134(4) 0.2905(3) 0.5174(2) 0.164(2) Uani 1 1 d . . .
H130 H 0.0631 0.2633 0.5371 0.197 Uiso 1 1 calc R . .
C201 C 0.1698(16) 0.1684(12) 0.2053(13) 0.41(2) Uiso 0.50 1 d PD A 1
C202 C 0.2801(9) 0.1310(6) 0.2344(5) 0.161(4) Uiso 0.50 1 d PD A 1
C203 C 0.3638(11) 0.1801(8) 0.2688(7) 0.207(5) Uiso 0.50 1 d PD A 1
C204 C 0.3284(12) 0.2541(7) 0.2428(7) 0.220(5) Uiso 0.50 1 d PD A 1
C205 C 0.2168(16) 0.2432(11) 0.2002(11) 0.367(11) Uiso 0.50 1 d PD A 1
C211 C 0.2209(15) 0.1781(10) 0.2098(9) 0.233(8) Uiso 0.50 1 d PD B 2
C212 C 0.352(2) 0.173(3) 0.218(2) 1.21(8) Uiso 0.50 1 d PD B 2
C213 C 0.4166(13) 0.2355(14) 0.2633(11) 0.392(13) Uiso 0.50 1 d PD B 2
C214 C 0.3207(16) 0.2172(13) 0.2995(8) 0.360(11) Uiso 0.50 1 d PD B 2
C215 C 0.2142(12) 0.2352(9) 0.2612(9) 0.264(7) Uiso 0.50 1 d PD B 2
C301 C 1.4158(11) 0.7102(12) -0.2325(9) 0.436(18) Uiso 0.50 1 d PD C 3
H30A H 1.4624 0.7143 -0.1932 0.654 Uiso 0.50 1 calc PR C 3
H30B H 1.4413 0.7466 -0.2601 0.654 Uiso 0.50 1 calc PR C 3
H30C H 1.4110 0.6618 -0.2520 0.654 Uiso 0.50 1 calc PR C 3
C302 C 1.3078(11) 0.7227(8) -0.2202(5) 0.259(6) Uiso 0.50 1 d PD C 3
H30D H 1.2846 0.6838 -0.1934 0.311 Uiso 0.50 1 calc P D 3
H30E H 1.3183 0.7685 -0.1948 0.311 Uiso 0.50 1 calc P E 3
C303 C 1.2172(10) 0.7265(7) -0.2721(6) 0.247(6) Uiso 0.50 1 d PD C 3
H30F H 1.1891 0.6759 -0.2861 0.296 Uiso 0.50 1 calc P F 3
H30G H 1.2467 0.7491 -0.3071 0.296 Uiso 0.50 1 calc P G 3
C304 C 1.1236(12) 0.7647(10) -0.2648(11) 0.65(3) Uiso 0.50 1 d PD C 3
H30H H 1.0984 0.7805 -0.3063 0.786 Uiso 0.50 1 calc P H 3
H30I H 1.1505 0.8093 -0.2386 0.786 Uiso 0.50 1 calc P I 3
C305 C 1.0279(19) 0.7273(9) -0.238(2) 0.66(3) Uiso 0.50 1 d PD C 3
H30J H 0.9930 0.6890 -0.2694 0.794 Uiso 0.50 1 calc P J 3
H30K H 1.0542 0.7023 -0.2013 0.794 Uiso 0.50 1 calc P K 3
C306 C 0.9430(15) 0.7671(11) -0.2186(11) 0.486(15) Uiso 0.50 1 d PD C 3
H30L H 0.8826 0.7316 -0.2160 0.729 Uiso 0.50 1 calc PR C 3
H30M H 0.9258 0.8021 -0.2495 0.729 Uiso 0.50 1 calc PR C 3
H30N H 0.9673 0.7924 -0.1782 0.729 Uiso 0.50 1 calc PR C 3
C311 C 1.3697(12) 0.7104(8) -0.2667(10) 0.351(11) Uiso 0.50 1 d PD L 4
H31A H 1.4403 0.7143 -0.2736 0.526 Uiso 0.50 1 calc PR L 4
H31B H 1.3245 0.6890 -0.3040 0.526 Uiso 0.50 1 calc PR L 4
H31C H 1.3596 0.6797 -0.2318 0.526 Uiso 0.50 1 calc PR L 4
C312 C 1.3454(8) 0.7878(6) -0.2516(6) 0.201(5) Uiso 0.50 1 d PD L 4
H31D H 1.3963 0.8087 -0.2157 0.241 Uiso 0.50 1 calc P M 4
H31E H 1.3594 0.8173 -0.2871 0.241 Uiso 0.50 1 calc P N 4
C313 C 1.2408(10) 0.8016(6) -0.2370(7) 0.312(8) Uiso 0.50 1 d PD L 4
H31F H 1.2205 0.8402 -0.2640 0.374 Uiso 0.50 1 calc P O 4
H31G H 1.2525 0.8223 -0.1939 0.374 Uiso 0.50 1 calc P P 4
C314 C 1.1453(8) 0.7404(10) -0.2426(9) 0.426(17) Uiso 0.50 1 d PD L 4
H31H H 1.1165 0.7438 -0.2038 0.511 Uiso 0.50 1 calc P Q 4
H31I H 1.1708 0.6936 -0.2431 0.511 Uiso 0.50 1 calc P R 4
C315 C 1.0543(13) 0.7354(16) -0.2978(6) 0.54(2) Uiso 0.50 1 d PD L 4
H31J H 1.0569 0.7845 -0.3139 0.649 Uiso 0.50 1 calc P S 4
H31K H 1.0706 0.7042 -0.3308 0.649 Uiso 0.50 1 calc P T 4
C316 C 0.9409(10) 0.7086(14) -0.2922(9) 0.520(18) Uiso 0.50 1 d PD L 4
H31L H 0.9013 0.6979 -0.3337 0.780 Uiso 0.50 1 calc PR L 4
H31M H 0.9142 0.7463 -0.2709 0.780 Uiso 0.50 1 calc PR L 4
H31N H 0.9359 0.6647 -0.2687 0.780 Uiso 0.50 1 calc PR L 4

loop_
_atom_site_aniso_label
_atom_site_aniso_U_11
_atom_site_aniso_U_22
_atom_site_aniso_U_33
_atom_site_aniso_U_23
_atom_site_aniso_U_13
_atom_site_aniso_U_12
C1 0.060(2) 0.072(2) 0.067(2) 0.0135(17) 0.0019(16) 0.0093(17)
C2 0.071(2) 0.081(2) 0.089(3) 0.018(2) -0.0017(18) 0.0184(19)
O2 0.0928(16) 0.0906(17) 0.0814(16) 0.0156(14) 0.0061(13) 0.0244(14)
C3 0.072(2) 0.067(2) 0.081(3) 0.006(2) -0.0072(19) 0.0091(18)
C4 0.085(2) 0.067(2) 0.093(3) 0.009(2) 0.012(2) 0.0181(18)
C5 0.091(2) 0.070(2) 0.089(3) 0.013(2) 0.015(2) 0.018(2)
C6 0.074(2) 0.062(2) 0.089(3) -0.006(2) -0.0063(19) 0.0132(18)
C7 0.134(3) 0.079(3) 0.106(3) 0.001(3) 0.004(3) 0.043(2)
C8 0.142(4) 0.077(3) 0.105(3) 0.016(2) 0.008(3) 0.026(3)
C9 0.079(2) 0.082(3) 0.089(3) -0.012(2) -0.014(2) 0.024(2)
C10 0.093(3) 0.086(3) 0.110(3) -0.007(2) 0.008(3) 0.026(2)
C11 0.115(3) 0.091(3) 0.108(3) -0.005(2) 0.014(3) 0.028(2)
C12 0.104(3) 0.104(3) 0.101(3) -0.026(3) 0.008(3) 0.044(3)
C13 0.104(3) 0.138(4) 0.133(4) -0.032(3) -0.004(3) 0.053(3)
C14 0.102(3) 0.130(4) 0.116(3) -0.022(3) -0.010(3) 0.042(3)
C15 0.118(4) 0.124(4) 0.134(4) -0.029(3) -0.001(3) 0.044(3)
C16 0.151(5) 0.194(5) 0.164(5) -0.059(4) 0.016(4) 0.069(4)
C17 0.067(2) 0.081(2) 0.081(2) 0.0165(19) -0.0073(18) 0.0055(18)
O17 0.0723(15) 0.0895(16) 0.0741(14) 0.0168(12) -0.0073(12) -0.0041(12)
C18 0.062(2) 0.062(2) 0.071(2) 0.0082(17) 0.0002(18) 0.0080(16)
C19 0.070(2) 0.074(2) 0.072(2) 0.0070(18) -0.0040(19) 0.0085(18)
C20 0.065(2) 0.077(2) 0.083(2) 0.0028(19) -0.0043(19) 0.0080(18)
C21 0.067(2) 0.066(2) 0.088(3) 0.0096(19) 0.007(2) 0.0090(18)
C22 0.082(2) 0.074(2) 0.082(2) 0.0231(19) -0.002(2) 0.0149(19)
C23 0.068(2) 0.069(2) 0.083(2) 0.0195(18) -0.0035(18) 0.0049(17)
C24 0.077(2) 0.069(2) 0.099(3) 0.009(2) 0.013(2) 0.015(2)
C25 0.084(3) 0.084(3) 0.127(3) 0.013(2) 0.025(2) 0.017(2)
C26 0.081(3) 0.090(3) 0.173(4) 0.002(3) 0.043(3) 0.012(2)
C27 0.111(3) 0.063(3) 0.184(5) 0.014(3) 0.069(3) 0.008(3)
C28 0.117(3) 0.083(3) 0.175(4) 0.038(3) 0.059(3) 0.019(3)
C29 0.090(3) 0.087(3) 0.144(4) 0.036(3) 0.027(3) 0.011(2)
C30 0.151(5) 0.074(3) 0.275(6) 0.024(3) 0.114(4) 0.020(3)
C31 0.204(6) 0.087(4) 0.455(10) 0.047(5) 0.205(7) 0.021(4)
C32 0.068(2) 0.087(2) 0.082(2) 0.026(2) 0.0105(18) 0.0100(18)
O32 0.0644(13) 0.0794(15) 0.0937(16) 0.0291(13) 0.0151(12) 0.0130(11)
C33 0.060(2) 0.066(2) 0.067(2) 0.0131(17) 0.0068(16) 0.0047(16)
C34 0.078(2) 0.089(2) 0.062(2) 0.0178(18) 0.0196(17) 0.0258(19)
C35 0.075(2) 0.082(2) 0.071(2) 0.0111(18) 0.0233(17) 0.0211(18)
C36 0.071(2) 0.075(2) 0.073(2) 0.0169(18) 0.0204(18) 0.0119(18)
C37 0.086(3) 0.128(3) 0.093(3) 0.055(2) 0.034(2) 0.033(2)
C38 0.078(2) 0.108(3) 0.097(3) 0.039(2) 0.037(2) 0.026(2)
C39 0.073(2) 0.086(2) 0.083(2) 0.028(2) 0.0161(19) 0.017(2)
C40 0.074(2) 0.097(3) 0.095(3) 0.030(2) 0.013(2) 0.018(2)
C41 0.080(2) 0.107(3) 0.105(3) 0.023(2) 0.014(2) 0.026(2)
C42 0.096(3) 0.094(3) 0.114(3) 0.032(2) 0.003(2) 0.037(2)
C43 0.097(3) 0.129(4) 0.156(4) 0.077(3) 0.031(3) 0.037(3)
C44 0.092(3) 0.127(3) 0.138(3) 0.069(3) 0.037(3) 0.037(3)
C45 0.121(4) 0.129(4) 0.140(4) 0.031(3) 0.018(3) 0.048(3)
C46 0.151(4) 0.179(5) 0.196(5) 0.066(4) 0.029(4) 0.088(4)
C47 0.063(2) 0.085(2) 0.067(2) 0.0112(18) 0.0067(17) 0.0090(17)
O47 0.0628(14) 0.0921(16) 0.0743(15) 0.0052(12) 0.0102(12) 0.0018(12)
C48 0.059(2) 0.067(2) 0.064(2) 0.0032(17) 0.0077(17) 0.0049(16)
C49 0.066(2) 0.098(3) 0.070(2) 0.0212(19) 0.0189(18) 0.0026(19)
C50 0.069(2) 0.105(3) 0.062(2) 0.0187(19) 0.0138(18) 0.007(2)
C51 0.064(2) 0.068(2) 0.0585(19) 0.0025(16) 0.0113(17) 0.0121(16)
C52 0.061(2) 0.078(2) 0.063(2) -0.0064(17) 0.0167(17) 0.0068(16)
C53 0.065(2) 0.075(2) 0.0543(18) 0.0007(16) 0.0125(16) 0.0074(17)
C54 0.066(2) 0.072(2) 0.057(2) 0.0051(16) 0.0105(17) 0.0157(17)
C55 0.074(2) 0.103(3) 0.064(2) 0.0070(19) 0.0138(19) 0.006(2)
C56 0.090(3) 0.120(3) 0.059(2) 0.000(2) 0.009(2) 0.003(2)
C57 0.070(2) 0.087(2) 0.066(2) -0.0005(19) 0.0079(19) 0.0148(19)
C58 0.065(2) 0.149(4) 0.085(3) -0.010(2) 0.016(2) 0.014(2)
C59 0.070(2) 0.156(4) 0.068(2) -0.020(2) 0.011(2) 0.015(2)
C60 0.082(3) 0.128(3) 0.079(3) -0.010(2) 0.004(2) 0.024(3)
C61 0.085(3) 0.217(5) 0.110(3) -0.039(3) -0.012(3) 0.010(3)
C70 0.0586(18) 0.065(2) 0.0568(18) 0.0053(16) 0.0093(15) 0.0150(16)
C71 0.070(2) 0.069(2) 0.0601(19) 0.0107(16) 0.0086(16) 0.0260(17)
O71 0.0623(13) 0.0656(13) 0.0762(14) 0.0034(11) -0.0014(11) 0.0139(11)
C72 0.0572(19) 0.060(2) 0.0575(19) 0.0057(16) 0.0141(15) 0.0118(16)
C73 0.066(2) 0.061(2) 0.075(2) 0.0060(17) 0.0104(17) 0.0133(17)
C74 0.067(2) 0.066(2) 0.072(2) 0.0143(17) 0.0089(17) 0.0180(17)
C75 0.0589(19) 0.072(2) 0.0594(19) 0.0091(17) 0.0132(16) 0.0110(17)
C76 0.072(2) 0.064(2) 0.068(2) 0.0061(17) 0.0181(17) 0.0144(18)
C77 0.0587(19) 0.068(2) 0.0619(19) 0.0099(16) 0.0097(16) 0.0183(17)
C78 0.062(2) 0.071(2) 0.069(2) 0.0073(18) 0.0128(17) 0.0127(17)
C79 0.082(2) 0.089(3) 0.079(2) 0.016(2) 0.000(2) -0.005(2)
C80 0.090(3) 0.110(3) 0.075(2) 0.019(2) 0.003(2) 0.007(2)
C81 0.068(2) 0.091(3) 0.072(2) -0.014(2) 0.0073(19) 0.009(2)
C82 0.074(2) 0.069(2) 0.097(3) -0.006(2) 0.009(2) 0.0086(19)
C83 0.074(2) 0.068(2) 0.086(2) 0.0066(19) 0.003(2) 0.0132(19)
C84 0.086(3) 0.114(3) 0.081(3) -0.016(2) 0.014(2) 0.014(2)
C85 0.093(3) 0.173(4) 0.095(3) -0.032(3) 0.004(2) -0.007(3)
C86 0.0661(19) 0.067(2) 0.0628(19) 0.0085(16) 0.0175(16) 0.0136(16)
O86 0.0757(13) 0.0644(13) 0.0748(14) 0.0005(11) 0.0309(11) 0.0107(11)
C87 0.0596(19) 0.068(2) 0.0562(19) 0.0038(16) 0.0082(15) 0.0149(17)
C88 0.066(2) 0.068(2) 0.066(2) -0.0039(17) 0.0175(17) -0.0010(17)
C89 0.075(2) 0.066(2) 0.073(2) -0.0124(17) 0.0137(18) 0.0025(17)
C90 0.060(2) 0.072(2) 0.0581(19) -0.0043(17) 0.0088(16) 0.0113(17)
C91 0.063(2) 0.076(2) 0.066(2) -0.0010(17) 0.0151(16) 0.0037(17)
C92 0.069(2) 0.063(2) 0.070(2) -0.0056(16) 0.0135(17) 0.0064(17)
C93 0.064(2) 0.067(2) 0.062(2) -0.0066(16) 0.0064(17) 0.0095(17)
C94 0.068(2) 0.116(3) 0.075(2) -0.009(2) 0.0070(19) 0.025(2)
C95 0.084(3) 0.120(3) 0.067(2) -0.018(2) 0.008(2) 0.019(2)
C96 0.065(2) 0.079(2) 0.077(2) -0.0104(19) 0.0224(19) 0.0060(19)
C97 0.061(2) 0.117(3) 0.092(3) -0.028(2) 0.009(2) 0.018(2)
C98 0.066(2) 0.128(3) 0.077(2) -0.029(2) 0.0004(19) 0.018(2)
C99 0.076(2) 0.109(3) 0.093(3) -0.017(2) 0.018(2) 0.003(2)
C100 0.103(3) 0.190(5) 0.119(4) -0.048(3) 0.033(3) 0.027(3)
C101 0.0679(19) 0.071(2) 0.0621(19) 0.0078(17) 0.0131(16) 0.0209(17)
O101 0.0768(13) 0.0794(14) 0.0578(12) 0.0088(11) 0.0131(10) 0.0309(11)
C102 0.0580(18) 0.069(2) 0.0566(19) 0.0132(17) 0.0115(15) 0.0187(16)
C103 0.077(2) 0.080(2) 0.0544(19) 0.0074(17) 0.0097(16) 0.0232(18)
C104 0.084(2) 0.070(2) 0.072(2) 0.0099(18) 0.0195(18) 0.0264(18)
C105 0.0624(19) 0.072(2) 0.069(2) 0.0148(18) 0.0136(17) 0.0118(17)
C106 0.071(2) 0.083(2) 0.0545(19) 0.0162(18) 0.0094(16) 0.0131(18)
C107 0.065(2) 0.072(2) 0.063(2) 0.0055(17) 0.0147(16) 0.0185(17)
C108 0.071(2) 0.072(2) 0.078(2) 0.0217(19) 0.0175(18) 0.0173(19)
C109 0.104(3) 0.078(3) 0.123(3) 0.019(2) -0.016(2) 0.024(2)
C110 0.120(3) 0.084(3) 0.133(4) 0.020(3) -0.004(3) 0.028(3)
C111 0.090(3) 0.091(3) 0.092(3) 0.033(2) 0.012(2) 0.025(3)
C112 0.082(2) 0.115(3) 0.068(2) 0.026(2) 0.0176(19) 0.026(2)
C113 0.076(2) 0.093(3) 0.068(2) 0.020(2) 0.0184(19) 0.020(2)
C114 0.112(3) 0.117(3) 0.119(3) 0.043(3) 0.009(3) 0.037(3)
C115 0.133(4) 0.164(5) 0.173(4) 0.071(4) -0.005(3) 0.065(3)
C116 0.065(2) 0.073(2) 0.0586(19) 0.0056(16) 0.0106(16) 0.0149(17)
O116 0.0688(14) 0.0939(16) 0.0593(13) 0.0036(12) 0.0124(11) -0.0011(12)
C117 0.062(2) 0.087(2) 0.056(2) 0.0093(18) 0.0140(16) 0.0134(18)
C118 0.083(3) 0.110(3) 0.063(2) -0.006(2) 0.0154(19) -0.015(2)
C119 0.088(3) 0.107(3) 0.079(3) -0.006(2) 0.024(2) -0.015(2)
C120 0.064(2) 0.087(3) 0.073(2) 0.010(2) 0.0142(18) 0.0094(19)
C121 0.079(2) 0.096(3) 0.063(2) 0.014(2) 0.0167(18) 0.020(2)
C122 0.076(2) 0.082(2) 0.066(2) 0.0084(18) 0.0158(18) 0.0094(18)
C123 0.067(2) 0.093(3) 0.083(2) 0.014(2) 0.0223(19) 0.010(2)
C124 0.191(5) 0.101(3) 0.196(5) -0.017(3) 0.133(4) -0.024(3)
C125 0.194(5) 0.102(3) 0.220(5) -0.008(3) 0.133(5) -0.022(3)
C126 0.099(3) 0.105(3) 0.111(3) 0.027(3) 0.043(3) 0.020(3)
C127 0.092(3) 0.133(4) 0.072(2) 0.029(3) 0.022(2) 0.024(3)
C128 0.086(2) 0.104(3) 0.073(2) 0.019(2) 0.016(2) 0.008(2)
C129 0.123(4) 0.124(4) 0.141(4) 0.046(3) 0.067(3) 0.016(3)
C130 0.158(4) 0.166(5) 0.190(5) 0.070(4) 0.091(4) 0.019(4)

loop_
_atom_type_symbol
_atom_type_description
_atom_type_scat_dispersion_real
_atom_type_scat_dispersion_imag
_atom_type_scat_source
C C 0.0181 0.0091 'International Tables Vol C Tables 4.2.6.8 and 6.1.1.4'
H H 0.0000 0.0000 'International Tables Vol C Tables 4.2.6.8 and 6.1.1.4'
O O 0.0492 0.0322 'International Tables Vol C Tables 4.2.6.8 and 6.1.1.4'

loop_
_geom_angle_atom_site_label_1
_geom_angle_atom_site_label_2
_geom_angle_atom_site_label_3
_geom_angle
_geom_angle_publ_flag
C205 C201 C202 99.10(14) y
C203 C202 C201 116.7(1) y
C202 C203 C204 96.7(1) y
C203 C204 C205 114.60(11) y
C201 C205 C204 107.20(13) y
C215 C211 C212 103.60(13) y
C213 C212 C211 111.50(16) y
C212 C213 C214 81.10(15) y
C213 C214 C215 113.80(14) y
C211 C215 C214 89.30(12) y
C302 C301 H30A 109.5 ?
C302 C301 H30B 109.5 ?
H30A C301 H30B 109.5 ?
C302 C301 H30C 109.5 ?
H30A C301 H30C 109.5 ?
H30B C301 H30C 109.5 ?
C303 C302 C301 123.9(5) y
C303 C302 H30D 106.4 ?
C301 C302 H30D 106.3 ?
C303 C302 H30E 106.4 ?
C301 C302 H30E 106.3 ?
H30D C302 H30E 106.4 ?
C302 C303 C304 125.0(6) y
C302 C303 H30F 106 ?
C304 C303 H30F 106.1 ?
C302 C303 H30G 106.1 ?
C304 C303 H30G 106.1 ?
H30F C303 H30G 106.3 ?
C303 C304 C305 123.6(5) y
C303 C304 H30H 106.4 ?
C305 C304 H30H 106.4 ?
C303 C304 H30I 106.4 ?
C305 C304 H30I 106.4 ?
H30H C304 H30I 106.5 ?
C306 C305 C304 125.2(6) y
C306 C305 H30J 106 ?
C304 C305 H30J 106 ?
C306 C305 H30K 106 ?
C304 C305 H30K 106 ?
H30J C305 H30K 106.3 ?
C305 C306 H30L 109.5 ?
C305 C306 H30M 109.5 ?
H30L C306 H30M 109.5 ?
C305 C306 H30N 109.5 ?
H30L C306 H30N 109.5 ?
H30M C306 H30N 109.5 ?
C312 C311 H31A 109.5 ?
C312 C311 H31B 109.5 ?
H31A C311 H31B 109.5 ?
C312 C311 H31C 109.5 ?
H31A C311 H31C 109.5 ?
H31B C311 H31C 109.5 ?
C313 C312 C311 123.4(5) y
C313 C312 H31D 106.5 ?
C311 C312 H31D 106.5 ?
C313 C312 H31E 106.5 ?
C311 C312 H31E 106.5 ?
H31D C312 H31E 106.5 ?
C312 C313 C314 123.1(5) y
C312 C313 H31F 106.5 ?
C314 C313 H31F 106.6 ?
C312 C313 H31G 106.6 ?
C314 C313 H31G 106.6 ?
H31F C313 H31G 106.5 ?
C313 C314 C315 121.9(5) y
C313 C314 H31H 106.9 ?
C315 C314 H31H 106.8 ?
C313 C314 H31I 106.9 ?
C315 C314 H31I 106.8 ?
H31H C314 H31I 106.7 ?
C316 C315 C314 124.5(6) y
C316 C315 H31J 106.2 ?
C314 C315 H31J 106.2 ?
C316 C315 H31K 106.2 ?
C314 C315 H31K 106.2 ?
H31J C315 H31K 106.4 ?
C315 C316 H31L 109.5 ?
C315 C316 H31M 109.5 ?
H31L C316 H31M 109.5 ?
C315 C316 H31N 109.5 ?
H31L C316 H31N 109.5 ?
H31M C316 H31N 109.5 ?
C32 C1 C47 111.5(3) y
C32 C1 C17 108.1(2) y
C47 C1 C17 108.8(2) y
C32 C1 C2 107.4(2) y
C47 C1 C2 108.0(2) y
C17 C1 C2 113.1(3) y
O2 C2 C1 108.2(2) y
O2 C2 H2A 110.1 ?
C1 C2 H2A 110.1 ?
O2 C2 H2B 110.1 ?
C1 C2 H2B 110.1 ?
H2A C2 H2B 108.4 ?
C3 O2 C2 118.5(3) y
C4 C3 C8 117.9(4) y
C4 C3 O2 126.3(3) y
C8 C3 O2 115.7(3) y
C3 C4 C5 120.4(3) y
C3 C4 H4 119.8 ?
C5 C4 H4 119.8 ?
C6 C5 C4 122.9(3) y
C6 C5 H5 118.6 ?
C4 C5 H5 118.6 ?
C5 C6 C7 115.9(4) y
C5 C6 C9 123.1(4) y
C7 C6 C9 121.0(4) y
C8 C7 C6 121.5(4) y
C8 C7 H7 119.2 ?
C6 C7 H7 119.2 ?
C3 C8 C7 121.2(4) y
C3 C8 H8 119.4 ?
C7 C8 H8 119.4 ?
C10 C9 C14 117.7(4) y
C10 C9 C6 121.6(3) y
C14 C9 C6 120.6(4) y
C9 C10 C11 121.4(4) y
C9 C10 H10 119.3 ?
C11 C10 H10 119.3 ?
C12 C11 C10 119.8(4) y
C12 C11 H11 120.1 ?
C10 C11 H11 120.1 ?
C13 C12 C11 118.9(4) y
C13 C12 C15 119.5(4) y
C11 C12 C15 121.7(4) y
C12 C13 C14 120.9(4) y
C12 C13 H13 119.6 ?
C14 C13 H13 119.6 ?
C9 C14 C13 121.2(4) y
C9 C14 H14 119.4 ?
C13 C14 H14 119.4 ?
C16 C15 C12 178.8(6) y
C15 C16 H16 180 ?
O17 C17 C1 107.8(2) y
O17 C17 H17A 110.2 ?
C1 C17 H17A 110.2 ?
O17 C17 H17B 110.2 ?
C1 C17 H17B 110.2 ?
H17A C17 H17B 108.5 ?
C18 O17 C17 117.3(2) y
C23 C18 O17 125.4(3) y
C23 C18 C19 119.8(3) y
O17 C18 C19 114.8(3) y
C20 C19 C18 119.9(3) y
C20 C19 H19 120.1 ?
C18 C19 H19 120.1 ?
C19 C20 C21 122.2(3) y
C19 C20 H20 118.9 ?
C21 C20 H20 118.9 ?
C20 C21 C22 116.4(3) y
C20 C21 C24 121.7(3) y
C22 C21 C24 121.8(3) y
C23 C22 C21 121.6(3) y
C23 C22 H22 119.2 ?
C21 C22 H22 119.2 ?
C18 C23 C22 119.7(3) y
C18 C23 H23 120.1 ?
C22 C23 H23 120.1 ?
C29 C24 C25 116.9(3) y
C29 C24 C21 123.5(3) y
C25 C24 C21 119.6(3) y
C26 C25 C24 121.2(4) y
C26 C25 H25 119.4 ?
C24 C25 H25 119.4 ?
C25 C26 C27 120.6(4) y
C25 C26 H26 119.7 ?
C27 C26 H26 119.7 ?
C28 C27 C26 118.1(4) y
C28 C27 C30 123.4(5) y
C26 C27 C30 118.5(4) y
C29 C28 C27 121.1(4) y
C29 C28 H28 119.4 ?
C27 C28 H28 119.4 ?
C28 C29 C24 122.1(4) y
C28 C29 H29 118.9 ?
C24 C29 H29 118.9 ?
C31 C30 C27 177.2(6) y
C30 C31 H31 180 ?
O32 C32 C1 107.3(2) y
O32 C32 H32A 110.3 ?
C1 C32 H32A 110.3 ?
O32 C32 H32B 110.3 ?
C1 C32 H32B 110.3 ?
H32A C32 H32B 108.5 ?
C33 O32 C32 117.8(2) y
C34 C33 C38 119.8(3) y
C34 C33 O32 124.0(3) y
C38 C33 O32 116.3(3) y
C33 C34 C35 119.7(3) y
C33 C34 H34 120.1 ?
C35 C34 H34 120.1 ?
C34 C35 C36 122.5(3) y
C34 C35 H35 118.8 ?
C36 C35 H35 118.8 ?
C35 C36 C37 116.3(3) y
C35 C36 C39 122.1(3) y
C37 C36 C39 121.6(3) y
C38 C37 C36 121.5(3) y
C38 C37 H37 119.3 ?
C36 C37 H37 119.3 ?
C33 C38 C37 120.2(3) y
C33 C38 H38 119.9 ?
C37 C38 H38 119.9 ?
C40 C39 C44 117.3(3) y
C40 C39 C36 121.1(3) y
C44 C39 C36 121.6(3) y
C39 C40 C41 121.5(3) y
C39 C40 H40 119.3 ?
C41 C40 H40 119.3 ?
C42 C41 C40 120.2(3) y
C42 C41 H41 119.9 ?
C40 C41 H41 119.9 ?
C41 C42 C43 119.2(3) y
C41 C42 C45 120.5(4) y
C43 C42 C45 120.3(4) y
C44 C43 C42 119.7(4) y
C44 C43 H43 120.1 ?
C42 C43 H43 120.1 ?
C43 C44 C39 122.1(3) y
C43 C44 H44 118.9 ?
C39 C44 H44 118.9 ?
C46 C45 C42 179.7(6) y
C45 C46 H46 180 ?
O47 C47 C1 108.1(2) y
O47 C47 H47A 110.1 ?
C1 C47 H47A 110.1 ?
O47 C47 H47B 110.1 ?
C1 C47 H47B 110.1 ?
H47A C47 H47B 108.4 ?
C48 O47 C47 117.8(2) y
C49 C48 C53 119.5(3) y
C49 C48 O47 116.7(3) y
C53 C48 O47 123.9(3) y
C48 C49 C50 120.8(3) y
C48 C49 H49 119.6 ?
C50 C49 H49 119.6 ?
C49 C50 C51 121.5(3) y
C49 C50 H50 119.2 ?
C51 C50 H50 119.2 ?
C52 C51 C50 116.0(3) y
C52 C51 C54 121.5(3) y
C50 C51 C54 122.5(3) y
C53 C52 C51 122.9(3) y
C53 C52 H52 118.6 ?
C51 C52 H52 118.6 ?
C48 C53 C52 119.3(3) y
C48 C53 H53 120.3 ?
C52 C53 H53 120.3 ?
C55 C54 C59 116.2(3) y
C55 C54 C51 122.1(3) y
C59 C54 C51 121.7(3) y
C54 C55 C56 121.8(3) y
C54 C55 H55 119.1 ?
C56 C55 H55 119.1 ?
C57 C56 C55 121.1(3) y
C57 C56 H56 119.4 ?
C55 C56 H56 119.4 ?
C58 C57 C56 117.2(3) y
C58 C57 C60 120.7(3) y
C56 C57 C60 122.1(3) y
C57 C58 C59 121.5(3) y
C57 C58 H58 119.2 ?
C59 C58 H58 119.2 ?
C54 C59 C58 122.1(3) y
C54 C59 H59 118.9 ?
C58 C59 H59 118.9 ?
C61 C60 C57 179.3(5) y
C60 C61 H61 180 ?
C101 C70 C116 113.5(2) y
C101 C70 C71 109.9(2) y
C116 C70 C71 106.5(2) y
C101 C70 C86 105.7(2) y
C116 C70 C86 111.7(2) y
C71 C70 C86 109.6(2) y
O71 C71 C70 106.7(2) y
O71 C71 H71A 110.4 ?
C70 C71 H71A 110.4 ?
O71 C71 H71B 110.4 ?
C70 C71 H71B 110.4 ?
H71A C71 H71B 108.6 ?
C72 O71 C71 119.2(2) y
O71 C72 C77 125.0(3) y
O71 C72 C73 115.7(3) y
C77 C72 C73 119.3(3) y
C74 C73 C72 120.5(3) y
C74 C73 H73 119.7 ?
C72 C73 H73 119.7 ?
C73 C74 C75 121.5(3) y
C73 C74 H74 119.2 ?
C75 C74 H74 119.2 ?
C74 C75 C76 116.6(3) y
C74 C75 C78 122.2(3) y
C76 C75 C78 121.2(3) y
C77 C76 C75 122.3(3) y
C77 C76 H76 118.8 ?
C75 C76 H76 118.8 ?
C72 C77 C76 119.6(3) y
C72 C77 H77 120.2 ?
C76 C77 H77 120.2 ?
C79 C78 C83 117.0(3) y
C79 C78 C75 121.8(3) y
C83 C78 C75 121.1(3) y
C78 C79 C80 121.7(3) y
C78 C79 H79 119.2 ?
C80 C79 H79 119.2 ?
C81 C80 C79 120.7(3) y
C81 C80 H80 119.6 ?
C79 C80 H80 119.6 ?
C80 C81 C82 117.9(3) y
C80 C81 C84 122.2(4) y
C82 C81 C84 119.9(4) y
C83 C82 C81 121.0(3) y
C83 C82 H82 119.5 ?
C81 C82 H82 119.5 ?
C82 C83 C78 121.6(3) y
C82 C83 H83 119.2 ?
C78 C83 H83 119.2 ?
C85 C84 C81 177.8(5) y
C84 C85 H85 180 ?
O86 C86 C70 106.6(2) y
O86 C86 H86A 110.4 ?
C70 C86 H86A 110.4 ?
O86 C86 H86B 110.4 ?
C70 C86 H86B 110.4 ?
H86A C86 H86B 108.6 ?
C87 O86 C86 119.0(2) y
O86 C87 C88 125.3(3) y
O86 C87 C92 115.1(3) y
C88 C87 C92 119.5(3) y
C87 C88 C89 119.3(3) y
C87 C88 H88 120.4 ?
C89 C88 H88 120.4 ?
C90 C89 C88 122.3(3) y
C90 C89 H89 118.9 ?
C88 C89 H89 118.9 ?
C89 C90 C91 117.4(3) y
C89 C90 C93 122.0(3) y
C91 C90 C93 120.5(3) y
C92 C91 C90 121.0(3) y
C92 C91 H91 119.5 ?
C90 C91 H91 119.5 ?
C91 C92 C87 120.4(3) y
C91 C92 H92 119.8 ?
C87 C92 H92 119.8 ?
C94 C93 C98 116.4(3) y
C94 C93 C90 121.4(3) y
C98 C93 C90 122.1(3) y
C93 C94 C95 121.5(3) y
C93 C94 H94 119.2 ?
C95 C94 H94 119.2 ?
C96 C95 C94 120.0(3) y
C96 C95 H95 120 ?
C94 C95 H95 120 ?
C97 C96 C95 118.5(3) y
C97 C96 C99 121.0(3) y
C95 C96 C99 120.4(3) y
C96 C97 C98 120.7(3) y
C96 C97 H97 119.6 ?
C98 C97 H97 119.6 ?
C97 C98 C93 122.8(3) y
C97 C98 H98 118.6 ?
C93 C98 H98 118.6 ?
C100 C99 C96 177.5(5) y
C99 C100 H100 180 ?
O101 C101 C70 110.3(2) y
O101 C101 H10A 109.6 ?
C70 C101 H10A 109.6 ?
O101 C101 H10B 109.6 ?
C70 C101 H10B 109.6 ?
H10A C101 H10B 108.1 ?
C102 O101 C101 117.3(2) y
C107 C102 O101 124.6(3) y
C107 C102 C103 119.5(3) y
O101 C102 C103 115.9(3) y
C104 C103 C102 120.3(3) y
C104 C103 H103 119.8 ?
C102 C103 H103 119.8 ?
C103 C104 C105 121.9(3) y
C103 C104 H104 119 ?
C105 C104 H104 119 ?
C104 C105 C106 116.7(3) y
C104 C105 C108 121.4(3) y
C106 C105 C108 121.8(3) y
C107 C106 C105 122.1(3) y
C107 C106 H106 118.9 ?
C105 C106 H106 118.9 ?
C102 C107 C106 119.4(3) y
C102 C107 H107 120.3 ?
C106 C107 H107 120.3 ?
C113 C108 C109 117.5(3) y
C113 C108 C105 122.6(3) y
C109 C108 C105 119.8(3) y
C108 C109 C110 121.2(4) y
C108 C109 H109 119.4 ?
C110 C109 H109 119.4 ?
C111 C110 C109 121.1(4) y
C111 C110 H110 119.5 ?
C109 C110 H110 119.5 ?
C110 C111 C112 118.4(4) y
C110 C111 C114 121.3(4) y
C112 C111 C114 120.3(4) y
C111 C112 C113 120.9(4) y
C111 C112 H112 119.6 ?
C113 C112 H112 119.6 ?
C108 C113 C112 120.8(3) y
C108 C113 H113 119.6 ?
C112 C113 H113 119.6 ?
C115 C114 C111 177.7(5) y
C114 C115 H115 180 ?
O116 C116 C70 110.6(2) y
O116 C116 H11A 109.5 ?
C70 C116 H11A 109.5 ?
O116 C116 H11B 109.5 ?
C70 C116 H11B 109.5 ?
H11A C116 H11B 108.1 ?
C117 O116 C116 117.2(2) y
C122 C117 C118 119.5(3) y
C122 C117 O116 124.2(3) y
C118 C117 O116 116.3(3) y
C119 C118 C117 120.3(3) y
C119 C118 H118 119.8 ?
C117 C118 H118 119.8 ?
C118 C119 C120 122.5(3) y
C118 C119 H119 118.7 ?
C120 C119 H119 118.7 ?
C119 C120 C121 116.3(3) y
C119 C120 C123 121.4(3) y
C121 C120 C123 122.3(3) y
C120 C121 C122 122.3(3) y
C120 C121 H121 118.8 ?
C122 C121 H121 118.8 ?
C117 C122 C121 119.0(3) y
C117 C122 H122 120.5 ?
C121 C122 H122 120.5 ?
C128 C123 C124 116.6(3) y
C128 C123 C120 121.9(4) y
C124 C123 C120 121.6(4) y
C123 C124 C125 120.8(4) y
C123 C124 H124 119.6 ?
C125 C124 H124 119.6 ?
C126 C125 C124 122.8(4) y
C126 C125 H125 118.6 ?
C124 C125 H125 118.6 ?
C125 C126 C127 116.7(4) y
C125 C126 C129 122.8(5) y
C127 C126 C129 120.5(4) y
C126 C127 C128 121.4(4) y
C126 C127 H127 119.3 ?
C128 C127 H127 119.3 ?
C123 C128 C127 121.7(4) y
C123 C128 H128 119.2 ?
C127 C128 H128 119.2 ?
C130 C129 C126 177.7(5) y
C129 C130 H130 180 ?

loop_
_geom_bond_atom_site_label_1
_geom_bond_atom_site_label_2
_geom_bond_distance
_geom_bond_publ_flag
C201 C205 1.448(18) y
C202 C203 1.428(14) y
C203 C204 1.608(13) y
C204 C205 1.612(17) y
C211 C215 1.538(16) y
C212 C213 1.56(2) y
C213 C214 1.600(17) y
C214 C215 1.623(17) y
C301 C302 1.559(4) y
C301 H30a 0.97 ?
C301 H30b 0.97 ?
C301 H30c 0.97 ?
C302 C303 1.535(4) y
C302 H30d 0.98 ?
C302 H30e 0.9801 ?
C303 C304 1.555(4) y
C303 H30f 0.9802 ?
C303 H30g 0.9796 ?
C304 C305 1.557(4) y
C304 H30h 0.9795 ?
C304 H30i 0.9801 ?
C305 C306 1.549(4) y
C305 H30j 0.98 ?
C305 H30k 0.9802 ?
C306 H30l 0.97 ?
C306 H30m 0.97 ?
C306 H30n 0.97 ?
C311 C312 1.558(4) y
C311 H31a 0.97 ?
C311 H31b 0.97 ?
C311 H31c 0.97 ?
C312 C313 1.537(4) y
C312 H31d 0.98 ?
C312 H31e 0.98 ?
C313 C314 1.562(4) y
C313 H31f 0.9803 ?
C313 H31g 0.9798 ?
C314 C315 1.562(4) y
C314 H31h 0.9799 ?
C314 H31i 0.9797 ?
C315 C316 1.547(4) y
C315 H31j 0.9804 ?
C315 H31k 0.9798 ?
C316 H31l 0.97 ?
C316 H31m 0.97 ?
C316 H31n 0.97 ?
C1 C32 1.515(4) y
C1 C47 1.523(3) y
C1 C17 1.524(4) y
C1 C2 1.526(4) y
C2 O2 1.425(3) y
C2 H2a 0.98 ?
C2 H2b 0.98 ?
O2 C3 1.377(4) y
C3 C4 1.367(4) y
C3 C8 1.375(4) y
C4 C5 1.387(4) y
C4 H4 0.94 ?
C5 C6 1.371(4) y
C5 H5 0.94 ?
C6 C7 1.393(4) y
C6 C9 1.466(4) y
C7 C8 1.381(4) y
C7 H7 0.94 ?
C8 H8 0.94 ?
C9 C10 1.376(4) y
C9 C14 1.379(4) y
C10 C11 1.398(4) y
C10 H10 0.94 ?
C11 C12 1.380(4) y
C11 H11 0.94 ?
C12 C13 1.370(5) y
C12 C15 1.432(5) y
C13 C14 1.384(5) y
C13 H13 0.94 ?
C14 H14 0.94 ?
C15 C16 1.186(5) y
C16 H16 0.94 ?
C17 O17 1.425(3) y
C17 H17a 0.98 ?
C17 H17b 0.98 ?
O17 C18 1.366(3) y
C18 C23 1.366(3) y
C18 C19 1.379(4) y
C19 C20 1.369(4) y
C19 H19 0.94 ?
C20 C21 1.388(4) y
C20 H20 0.94 ?
C21 C22 1.395(4) y
C21 C24 1.485(4) y
C22 C23 1.387(4) y
C22 H22 0.94 ?
C23 H23 0.94 ?
C24 C29 1.388(4) y
C24 C25 1.392(4) y
C25 C26 1.379(4) y
C25 H25 0.94 ?
C26 C27 1.395(5) y
C26 H26 0.94 ?
C27 C28 1.372(5) y
C27 C30 1.441(5) y
C28 C29 1.362(4) y
C28 H28 0.94 ?
C29 H29 0.94 ?
C30 C31 1.177(5) y
C31 H31 0.94 ?
C32 O32 1.438(3) y
C32 H32a 0.98 ?
C32 H32b 0.98 ?
O32 C33 1.374(3) y
C33 C34 1.367(3) y
C33 C38 1.367(4) y
C34 C35 1.376(4) y
C34 H34 0.94 ?
C35 C36 1.380(3) y
C35 H35 0.94 ?
C36 C37 1.394(4) y
C36 C39 1.483(4) y
C37 C38 1.379(4) y
C37 H37 0.94 ?
C38 H38 0.94 ?
C39 C40 1.374(4) y
C39 C44 1.376(4) y
C40 C41 1.378(4) y
C40 H40 0.94 ?
C41 C42 1.374(4) y
C41 H41 0.94 ?
C42 C43 1.375(4) y
C42 C45 1.442(5) y
C43 C44 1.373(4) y
C43 H43 0.94 ?
C44 H44 0.94 ?
C45 C46 1.173(5) y
C46 H46 0.94 ?
C47 O47 1.431(3) y
C47 H47a 0.98 ?
C47 H47b 0.98 ?
O47 C48 1.378(3) y
C48 C49 1.368(3) y
C48 C53 1.376(3) y
C49 C50 1.373(4) y
C49 H49 0.94 ?
C50 C51 1.398(3) y
C50 H50 0.94 ?
C51 C52 1.385(3) y
C51 C54 1.486(4) y
C52 C53 1.378(3) y
C52 H52 0.94 ?
C53 H53 0.94 ?
C54 C55 1.374(4) y
C54 C59 1.374(4) y
C55 C56 1.393(4) y
C55 H55 0.94 ?
C56 C57 1.371(4) y
C56 H56 0.94 ?
C57 C58 1.366(4) y
C57 C60 1.443(4) y
C58 C59 1.381(4) y
C58 H58 0.94 ?
C59 H59 0.94 ?
C60 C61 1.169(4) y
C61 H61 0.94 ?
C70 C101 1.522(3) y
C70 C116 1.524(3) y
C70 C71 1.527(3) y
C70 C86 1.527(3) y
C71 O71 1.426(3) y
C71 H71a 0.98 ?
C71 H71b 0.98 ?
O71 C72 1.362(3) y
C72 C77 1.378(3) y
C72 C73 1.386(3) y
C73 C74 1.377(4) y
C73 H73 0.94 ?
C74 C75 1.394(4) y
C74 H74 0.94 ?
C75 C76 1.395(3) y
C75 C78 1.477(4) y
C76 C77 1.385(3) y
C76 H76 0.94 ?
C77 H77 0.94 ?
C78 C79 1.382(4) y
C78 C83 1.388(4) y
C79 C80 1.386(4) y
C79 H79 0.94 ?
C80 C81 1.380(4) y
C80 H80 0.94 ?
C81 C82 1.386(4) y
C81 C84 1.439(4) y
C82 C83 1.374(4) y
C82 H82 0.94 ?
C83 H83 0.94 ?
C84 C85 1.173(4) y
C85 H85 0.94 ?
C86 O86 1.416(3) y
C86 H86a 0.98 ?
C86 H86b 0.98 ?
O86 C87 1.367(3) y
C87 C88 1.373(3) y
C87 C92 1.391(3) y
C88 C89 1.390(3) y
C88 H88 0.94 ?
C89 C90 1.381(3) y
C89 H89 0.94 ?
C90 C91 1.392(4) y
C90 C93 1.481(4) y
C91 C92 1.378(3) y
C91 H91 0.94 ?
C92 H92 0.94 ?
C93 C94 1.372(4) y
C93 C98 1.373(4) y
C94 C95 1.391(4) y
C94 H94 0.94 ?
C95 C96 1.380(4) y
C95 H95 0.94 ?
C96 C97 1.355(4) y
C96 C99 1.434(4) y
C97 C98 1.364(4) y
C97 H97 0.94 ?
C98 H98 0.94 ?
C99 C100 1.176(4) y
C100 H100 0.94 ?
C101 O101 1.435(3) y
C101 H10a 0.98 ?
C101 H10b 0.98 ?
O101 C102 1.381(3) y
C102 C107 1.373(3) y
C102 C103 1.385(3) y
C103 C104 1.374(3) y
C103 H103 0.94 ?
C104 C105 1.385(4) y
C104 H104 0.94 ?
C105 C106 1.392(4) y
C105 C108 1.482(4) y
C106 C107 1.392(3) y
C106 H106 0.94 ?
C107 H107 0.94 ?
C108 C113 1.377(4) y
C108 C109 1.378(4) y
C109 C110 1.381(4) y
C109 H109 0.94 ?
C110 C111 1.364(4) y
C110 H110 0.94 ?
C111 C112 1.364(4) y
C111 C114 1.449(5) y
C112 C113 1.393(4) y
C112 H112 0.94 ?
C113 H113 0.94 ?
C114 C115 1.163(4) y
C115 H115 0.94 ?
C116 O116 1.426(3) y
C116 H11a 0.98 ?
C116 H11b 0.98 ?
O116 C117 1.390(3) y
C117 C122 1.370(4) y
C117 C118 1.382(4) y
C118 C119 1.368(4) y
C118 H118 0.94 ?
C119 C120 1.375(4) y
C119 H119 0.94 ?
C120 C121 1.389(4) y
C120 C123 1.490(4) y
C121 C122 1.397(4) y
C121 H121 0.94 ?
C122 H122 0.94 ?
C123 C128 1.357(4) y
C123 C124 1.375(4) y
C124 C125 1.384(5) y
C124 H124 0.94 ?
C125 C126 1.350(5) y
C125 H125 0.94 ?
C126 C127 1.353(4) y
C126 C129 1.430(5) y
C127 C128 1.402(4) y
C127 H127 0.94 ?
C128 H128 0.94 ?
C129 C130 1.153(4) y
C130 H130 0.94 ?

loop_
_geom_torsion_atom_site_label_1
_geom_torsion_atom_site_label_2
_geom_torsion_atom_site_label_3
_geom_torsion_atom_site_label_4
_geom_torsion
_geom_torsion_publ_flag
C205 C201 C202 C203 26(2) y
C201 C202 C203 C204 -19.30(17) y
C202 C203 C204 C205 7.10(17) y
C202 C201 C205 C204 -18(2) y
C203 C204 C205 C201 9(3) y
C215 C211 C212 C213 -11(4) y
C211 C212 C213 C214 39(3) y
C212 C213 C214 C215 -65(2) y
C212 C211 C215 C214 -24(3) y
C213 C214 C215 C211 63(2) y
C301 C302 C303 C304 -157.30(15) y
C302 C303 C304 C305 -85(3) y
C303 C304 C305 C306 168(3) y
C311 C312 C313 C314 -6(2) y
C312 C313 C314 C315 -105.30(19) y
C313 C314 C315 C316 -146(2) y
C32 C1 C2 O2 164.9(2) y
C47 C1 C2 O2 -74.7(3) y
C17 C1 C2 O2 45.8(3) y
C1 C2 O2 C3 166.9(2) y
C2 O2 C3 C4 -17.5(4) y
C2 O2 C3 C8 165.1(3) y
C8 C3 C4 C5 4.5(5) y
O2 C3 C4 C5 -172.8(3) y
C3 C4 C5 C6 -1.3(5) y
C4 C5 C6 C7 -1.7(5) y
C4 C5 C6 C9 178.4(3) y
C5 C6 C7 C8 1.4(5) y
C9 C6 C7 C8 -178.7(3) y
C4 C3 C8 C7 -4.8(5) y
O2 C3 C8 C7 172.8(3) y
C6 C7 C8 C3 1.9(6) y
C5 C6 C9 C10 41.9(5) y
C7 C6 C9 C10 -138.0(4) y
C5 C6 C9 C14 -138.5(4) y
C7 C6 C9 C14 41.6(5) y
C14 C9 C10 C11 2.2(5) y
C6 C9 C10 C11 -178.2(3) y
C9 C10 C11 C12 -0.9(6) y
C10 C11 C12 C13 -1.4(6) y
C10 C11 C12 C15 179.3(4) y
C11 C12 C13 C14 2.3(7) y
C15 C12 C13 C14 -178.4(4) y
C10 C9 C14 C13 -1.3(6) y
C6 C9 C14 C13 179.1(4) y
C12 C13 C14 C9 -1.0(7) y
C32 C1 C17 O17 -66.2(3) y
C47 C1 C17 O17 172.6(2) y
C2 C1 C17 O17 52.5(3) y
C1 C17 O17 C18 153.9(2) y
C17 O17 C18 C23 14.8(4) y
C17 O17 C18 C19 -165.9(3) y
C23 C18 C19 C20 -4.6(5) y
O17 C18 C19 C20 176.0(3) y
C18 C19 C20 C21 0.6(5) y
C19 C20 C21 C22 3.2(5) y
C19 C20 C21 C24 -176.1(3) y
C20 C21 C22 C23 -3.2(5) y
C24 C21 C22 C23 176.1(3) y
O17 C18 C23 C22 -176.1(3) y
C19 C18 C23 C22 4.6(5) y
C21 C22 C23 C18 -0.6(5) y
C20 C21 C24 C29 -149.1(3) y
C22 C21 C24 C29 31.5(5) y
C20 C21 C24 C25 31.5(5) y
C22 C21 C24 C25 -147.9(3) y
C29 C24 C25 C26 0.9(5) y
C21 C24 C25 C26 -179.7(3) y
C24 C25 C26 C27 0.4(6) y
C25 C26 C27 C28 -1.2(6) y
C25 C26 C27 C30 -179.4(4) y
C26 C27 C28 C29 0.7(7) y
C30 C27 C28 C29 178.8(4) y
C27 C28 C29 C24 0.6(7) y
C25 C24 C29 C28 -1.4(6) y
C21 C24 C29 C28 179.2(4) y
C47 C1 C32 O32 -70.0(3) y
C17 C1 C32 O32 170.4(2) y
C2 C1 C32 O32 48.1(3) y
C1 C32 O32 C33 -156.9(2) y
C32 O32 C33 C34 -32.5(4) y
C32 O32 C33 C38 148.1(3) y
C38 C33 C34 C35 0.3(5) y
O32 C33 C34 C35 -179.0(3) y
C33 C34 C35 C36 0.3(5) y
C34 C35 C36 C37 -1.0(5) y
C34 C35 C36 C39 178.4(3) y
C35 C36 C37 C38 1.1(5) y
C39 C36 C37 C38 -178.3(3) y
C34 C33 C38 C37 -0.2(5) y
O32 C33 C38 C37 179.2(3) y
C36 C37 C38 C33 -0.5(6) y
C35 C36 C39 C40 26.7(5) y
C37 C36 C39 C40 -153.9(3) y
C35 C36 C39 C44 -151.1(3) y
C37 C36 C39 C44 28.3(5) y
C44 C39 C40 C41 1.7(5) y
C36 C39 C40 C41 -176.2(3) y
C39 C40 C41 C42 -0.2(6) y
C40 C41 C42 C43 -1.8(6) y
C40 C41 C42 C45 177.5(4) y
C41 C42 C43 C44 2.3(7) y
C45 C42 C43 C44 -177.0(4) y
C42 C43 C44 C39 -0.8(7) y
C40 C39 C44 C43 -1.2(6) y
C36 C39 C44 C43 176.7(4) y
C32 C1 C47 O47 -66.8(3) y
C17 C1 C47 O47 52.3(3) y
C2 C1 C47 O47 175.4(2) y
C1 C47 O47 C48 -174.2(2) y
C47 O47 C48 C49 173.5(3) y
C47 O47 C48 C53 -6.3(4) y
C53 C48 C49 C50 2.9(5) y
O47 C48 C49 C50 -176.9(3) y
C48 C49 C50 C51 -1.3(5) y
C49 C50 C51 C52 -1.5(4) y
C49 C50 C51 C54 -179.2(3) y
C50 C51 C52 C53 2.9(4) y
C54 C51 C52 C53 -179.4(3) y
C49 C48 C53 C52 -1.6(4) y
O47 C48 C53 C52 178.2(3) y
C51 C52 C53 C48 -1.4(4) y
C52 C51 C54 C55 -162.5(3) y
C50 C51 C54 C55 15.1(4) y
C52 C51 C54 C59 16.9(4) y
C50 C51 C54 C59 -165.5(3) y
C59 C54 C55 C56 -0.7(5) y
C51 C54 C55 C56 178.7(3) y
C54 C55 C56 C57 0.5(5) y
C55 C56 C57 C58 -0.3(5) y
C55 C56 C57 C60 -178.0(3) y
C56 C57 C58 C59 0.4(6) y
C60 C57 C58 C59 178.1(3) y
C55 C54 C59 C58 0.8(5) y
C51 C54 C59 C58 -178.7(3) y
C57 C58 C59 C54 -0.6(6) y
C101 C70 C71 O71 -167.0(2) y
C116 C70 C71 O71 69.7(3) y
C86 C70 C71 O71 -51.2(3) y
C70 C71 O71 C72 -172.5(2) y
C71 O71 C72 C77 2.2(4) y
C71 O71 C72 C73 -178.9(2) y
O71 C72 C73 C74 -178.4(2) y
C77 C72 C73 C74 0.6(4) y
C72 C73 C74 C75 0.2(4) y
C73 C74 C75 C76 -1.2(4) y
C73 C74 C75 C78 178.9(3) y
C74 C75 C76 C77 1.3(4) y
C78 C75 C76 C77 -178.7(2) y
O71 C72 C77 C76 178.4(2) y
C73 C72 C77 C76 -0.5(4) y
C75 C76 C77 C72 -0.5(4) y
C74 C75 C78 C79 -38.2(4) y
C76 C75 C78 C79 141.8(3) y
C74 C75 C78 C83 141.1(3) y
C76 C75 C78 C83 -38.9(4) y
C83 C78 C79 C80 -0.1(5) y
C75 C78 C79 C80 179.3(3) y
C78 C79 C80 C81 0.1(5) y
C79 C80 C81 C82 0.8(5) y
C79 C80 C81 C84 -178.9(3) y
C80 C81 C82 C83 -1.9(5) y
C84 C81 C82 C83 177.8(3) y
C81 C82 C83 C78 2.1(5) y
C79 C78 C83 C82 -1.0(5) y
C75 C78 C83 C82 179.6(3) y
C101 C70 C86 O86 71.8(3) y
C116 C70 C86 O86 -164.4(2) y
C71 C70 C86 O86 -46.6(3) y
C70 C86 O86 C87 -173.0(2) y
C86 O86 C87 C88 12.8(4) y
C86 O86 C87 C92 -169.8(2) y
O86 C87 C88 C89 176.7(3) y
C92 C87 C88 C89 -0.6(4) y
C87 C88 C89 C90 1.5(4) y
C88 C89 C90 C91 -0.8(4) y
C88 C89 C90 C93 178.8(3) y
C89 C90 C91 C92 -0.8(4) y
C93 C90 C91 C92 179.6(3) y
C90 C91 C92 C87 1.7(4) y
O86 C87 C92 C91 -178.5(2) y
C88 C87 C92 C91 -0.9(4) y
C89 C90 C93 C94 56.4(4) y
C91 C90 C93 C94 -124.0(3) y
C89 C90 C93 C98 -120.9(3) y
C91 C90 C93 C98 58.6(4) y
C98 C93 C94 C95 -1.2(5) y
C90 C93 C94 C95 -178.7(3) y
C93 C94 C95 C96 1.3(5) y
C94 C95 C96 C97 -1.0(5) y
C94 C95 C96 C99 176.3(3) y
C95 C96 C97 C98 0.5(5) y
C99 C96 C97 C98 -176.7(3) y
C96 C97 C98 C93 -0.4(6) y
C94 C93 C98 C97 0.8(5) y
C90 C93 C98 C97 178.2(3) y
C116 C70 C101 O101 70.6(3) y
C71 C70 C101 O101 -48.5(3) y
C86 C70 C101 O101 -166.7(2) y
C70 C101 O101 C102 175.5(2) y
C101 O101 C102 C107 -2.3(4) y
C101 O101 C102 C103 177.3(2) y
C107 C102 C103 C104 0.7(4) y
O101 C102 C103 C104 -178.9(2) y
C102 C103 C104 C105 -0.1(5) y
C103 C104 C105 C106 0.2(4) y
C103 C104 C105 C108 178.3(3) y
C104 C105 C106 C107 -0.9(4) y
C108 C105 C106 C107 -179.1(3) y
O101 C102 C107 C106 178.2(2) y
C103 C102 C107 C106 -1.4(4) y
C105 C106 C107 C102 1.6(4) y
C104 C105 C108 C113 -143.3(3) y
C106 C105 C108 C113 34.7(4) y
C104 C105 C108 C109 34.4(4) y
C106 C105 C108 C109 -147.5(3) y
C113 C108 C109 C110 2.1(5) y
C105 C108 C109 C110 -175.8(3) y
C108 C109 C110 C111 0.4(6) y
C109 C110 C111 C112 -2.2(6) y
C109 C110 C111 C114 177.1(3) y
C110 C111 C112 C113 1.5(5) y
C114 C111 C112 C113 -177.8(3) y
C109 C108 C113 C112 -2.7(4) y
C105 C108 C113 C112 175.1(3) y
C111 C112 C113 C108 1.0(5) y
C101 C70 C116 O116 71.7(3) y
C71 C70 C116 O116 -167.3(2) y
C86 C70 C116 O116 -47.6(3) y
C70 C116 O116 C117 -178.9(2) y
C116 O116 C117 C122 6.3(4) y
C116 O116 C117 C118 -174.2(3) y
C122 C117 C118 C119 0.9(5) y
O116 C117 C118 C119 -178.6(3) y
C117 C118 C119 C120 0.3(5) y
C118 C119 C120 C121 -1.1(5) y
C118 C119 C120 C123 179.2(3) y
C119 C120 C121 C122 0.6(5) y
C123 C120 C121 C122 -179.6(3) y
C118 C117 C122 C121 -1.3(4) y
O116 C117 C122 C121 178.2(3) y
C120 C121 C122 C117 0.5(5) y
C119 C120 C123 C128 -152.7(3) y
C121 C120 C123 C128 27.6(5) y
C119 C120 C123 C124 26.1(5) y
C121 C120 C123 C124 -153.7(4) y
C128 C123 C124 C125 1.7(7) y
C120 C123 C124 C125 -177.1(4) y
C123 C124 C125 C126 1.0(8) y
C124 C125 C126 C127 -2.8(8) y
C124 C125 C126 C129 176.5(5) y
C125 C126 C127 C128 1.9(6) y
C129 C126 C127 C128 -177.5(3) y
C124 C123 C128 C127 -2.5(5) y
C120 C123 C128 C127 176.2(3) y
C126 C127 C128 C123 0.8(5) y
